data_2240588
loop_
_publ_author_name
'Sowmya, Haliwana B. V.'
'Suresha Kumara, Tholappanavara H.'
'Gopalpur, Negendrappa'
'Jasinski, Jerry P.'
'Millikan, Sean P.'
'Yathirajan, Hemmige S.'
'Glidewell, Christopher'

_publ_section_title
;
 Crystal structures of five (2-chloroquinolin-3-yl)methyl ethers:
 supramolecular assembly in one and two dimensions mediated by hydrogen
 bonding and \p--\p stacking
;
_journal_coeditor_code SU5121
_journal_issue 6
_journal_name_full 'Acta Crystallographica Section E'
_journal_page_first 609
_journal_page_last 617
_journal_paper_doi 10.1107/S2056989015008233
_journal_volume 71
_journal_year 2015
_chemical_formula_iupac 'C19 H16 Cl N O3'
_chemical_formula_moiety 'C19 H16 Cl N O3'
_chemical_formula_sum 'C19 H16 Cl N O3'
_chemical_formula_weight 341.78
_chemical_name_systematic
;
Methyl 2-[(2-chloro-6-methylquinolin-3-yl)methoxy]benzoate
;
_space_group_crystal_system orthorhombic
_space_group_IT_number 19
_space_group_name_Hall 'P 2ac 2ab'
_space_group_name_H-M_alt 'P 21 21 21'
_symmetry_space_group_name_Hall 'P 2ac 2ab'
_symmetry_space_group_name_H-M 'P 21 21 21'
_atom_sites_solution_hydrogens geom
_audit_creation_method SHELXL-2014
_cell_angle_alpha 90
_cell_angle_beta 90
_cell_angle_gamma 90
_cell_formula_units_Z 16
_cell_length_a 13.5860(3)
_cell_length_b 15.5857(2)
_cell_length_c 30.9389(5)
_cell_measurement_reflns_used 12841
_cell_measurement_temperature 173(2)
_cell_measurement_theta_max 72.618
_cell_measurement_theta_min 3.553
_cell_volume 6551.2(2)
_computing_cell_refinement
;
CrysAlisPro (Agilent, 2012)
;
_computing_data_collection
;
CrysAlisPro (Agilent, 2012)
;
_computing_data_reduction
;
CrysAlisRed (Agilent, 2012)
;
_computing_molecular_graphics
;
PLATON (Spek, 2009)
;
_computing_publication_material
;
SHELXL2014 (Sheldrick, 2015) and PLATON (Spek, 2009)
;
_computing_structure_refinement
;
SHELXL2014 (Sheldrick, 2015)
;
_computing_structure_solution
;
SHELXS97 (Sheldrick, 2008)
;
_diffrn_ambient_temperature 173(2)
_diffrn_measured_fraction_theta_full 0.999
_diffrn_measured_fraction_theta_max 0.994
_diffrn_measurement_device_type 'Agilent Eos Gemini'
_diffrn_measurement_method '\w scans'
_diffrn_radiation_type CuK\a
_diffrn_radiation_wavelength 1.54184
_diffrn_reflns_av_R_equivalents 0.0476
_diffrn_reflns_limit_h_max 15
_diffrn_reflns_limit_h_min -16
_diffrn_reflns_limit_k_max 15
_diffrn_reflns_limit_k_min -19
_diffrn_reflns_limit_l_max 30
_diffrn_reflns_limit_l_min -38
_diffrn_reflns_number 45901
_diffrn_reflns_theta_full 67.684
_diffrn_reflns_theta_max 72.618
_diffrn_reflns_theta_min 3.553
_diffrn_standards_decay_% 0
_diffrn_standards_interval_count 0
_diffrn_standards_interval_time 0
_diffrn_standards_number 0
_exptl_absorpt_coefficient_mu 2.209
_exptl_absorpt_correction_T_max 0.734
_exptl_absorpt_correction_T_min 0.472
_exptl_absorpt_correction_type multi-scan
_exptl_absorpt_process_details
;
(SADABS; Sheldrick, 2003)
;
_exptl_crystal_colour colourless
_exptl_crystal_density_diffrn 1.386
_exptl_crystal_description block
_exptl_crystal_F_000 2848
_exptl_crystal_size_max 0.480
_exptl_crystal_size_mid 0.260
_exptl_crystal_size_min 0.140
_refine_diff_density_max 0.421
_refine_diff_density_min -0.313
_refine_ls_abs_structure_details
;
 Refined as an inversion twin.
;
_refine_ls_abs_structure_Flack 0.152(16)
_refine_ls_extinction_method none
_refine_ls_goodness_of_fit_ref 1.037
_refine_ls_hydrogen_treatment constr
_refine_ls_matrix_type full
_refine_ls_number_parameters 874
_refine_ls_number_reflns 12840
_refine_ls_number_restraints 0
_refine_ls_restrained_S_all 1.037
_refine_ls_R_factor_all 0.0537
_refine_ls_R_factor_gt 0.0455
_refine_ls_shift/su_max 0.001
_refine_ls_shift/su_mean 0.000
_refine_ls_structure_factor_coef Fsqd
_refine_ls_weighting_details 'w=1/[\s^2^(Fo^2^)+(0.0759P)^2^+0.9452P] where P=(Fo^2^+2Fc^2^)/3'
_refine_ls_weighting_scheme calc
_refine_ls_wR_factor_gt 0.1214
_refine_ls_wR_factor_ref 0.1287
_reflns_number_gt 11257
_reflns_number_total 12840
_reflns_threshold_expression I>2\s(I)
_cod_data_source_file su5121sup1.cif
_cod_data_source_block III
_cod_database_code 2240588
_shelx_space_group_comment
;
The symmetry employed for this shelxl refinement is uniquely defined
by the following loop, which should always be used as a source of
symmetry information in preference to the above space-group names.
They are only intended as comments.
;
_shelx_estimated_absorpt_t_min 0.417
_shelx_estimated_absorpt_t_max 0.747
_shelxl_version_number 2.014

loop_
_space_group_symop_operation_xyz
'x, y, z'
'-x+1/2, -y, z+1/2'
'x+1/2, -y+1/2, -z'
'-x, y+1/2, -z+1/2'

loop_
_atom_site_type_symbol
_atom_site_label
_atom_site_fract_x
_atom_site_fract_y
_atom_site_fract_z
_atom_site_U_iso_or_equiv
_atom_site_adp_type
_atom_site_calc_flag
_atom_site_occupancy
N N11 0.0311(2) 0.26008(18) 0.44748(8) 0.0301(6) Uani d 1
C C12 0.0259(3) 0.2694(2) 0.40606(10) 0.0293(7) Uani d 1
Cl Cl12 0.02044(8) 0.17391(5) 0.37626(3) 0.0430(2) Uani d 1
C C13 0.0238(2) 0.3474(2) 0.38287(10) 0.0268(6) Uani d 1
C C14 0.0259(2) 0.4211(2) 0.40728(10) 0.0282(7) Uani d 1
H H14 0.0256 0.4756 0.3935 0.034 Uiso calc 1
C C14A 0.0287(2) 0.4159(2) 0.45268(11) 0.0282(7) Uani d 1
C C15 0.0243(3) 0.4892(2) 0.47997(12) 0.0332(7) Uani d 1
H H15 0.0226 0.5447 0.4674 0.040 Uiso calc 1
C C16 0.0225(3) 0.4814(3) 0.52403(12) 0.0363(8) Uani d 1
C C17 0.0282(3) 0.3981(3) 0.54256(11) 0.0382(8) Uani d 1
H H17 0.0286 0.3923 0.5731 0.046 Uiso calc 1
C C18 0.0332(3) 0.3261(2) 0.51731(11) 0.0348(7) Uani d 1
H H18 0.0371 0.2710 0.5304 0.042 Uiso calc 1
C C18A 0.0325(2) 0.3337(2) 0.47186(11) 0.0290(7) Uani d 1
C C137 0.0188(3) 0.3476(2) 0.33422(10) 0.0302(7) Uani d 1
H H13A 0.0764 0.3171 0.3220 0.036 Uiso calc 1
H H13B -0.0418 0.3184 0.3243 0.036 Uiso calc 1
O O131 0.0187(2) 0.43457(15) 0.32062(7) 0.0346(5) Uani d 1
C C131 0.0188(3) 0.4508(2) 0.27728(10) 0.0277(7) Uani d 1
C C132 0.0243(3) 0.5371(2) 0.26405(10) 0.0284(7) Uani d 1
C C133 0.0259(3) 0.5540(2) 0.21978(11) 0.0338(8) Uani d 1
H H133 0.0303 0.6119 0.2103 0.041 Uiso calc 1
C C134 0.0215(3) 0.4895(3) 0.18938(11) 0.0404(9) Uani d 1
H H134 0.0230 0.5027 0.1594 0.048 Uiso calc 1
C C135 0.0147(3) 0.4051(3) 0.20307(12) 0.0391(8) Uani d 1
H H135 0.0107 0.3602 0.1824 0.047 Uiso calc 1
C C136 0.0138(3) 0.3858(2) 0.24656(11) 0.0349(8) Uani d 1
H H136 0.0097 0.3276 0.2556 0.042 Uiso calc 1
C C138 0.0272(3) 0.6138(2) 0.29250(11) 0.0318(7) Uani d 1
O O138 0.0287(3) 0.68600(18) 0.27853(9) 0.0590(8) Uani d 1
O O139 0.0286(2) 0.59794(16) 0.33477(8) 0.0362(6) Uani d 1
C C139 0.0327(3) 0.6724(3) 0.36214(12) 0.0412(9) Uani d 1
H H19A 0.0351 0.6543 0.3925 0.062 Uiso calc 1
H H19B -0.0259 0.7077 0.3574 0.062 Uiso calc 1
H H19C 0.0917 0.7058 0.3553 0.062 Uiso calc 1
C C161 0.0161(4) 0.5585(3) 0.55315(13) 0.0489(10) Uani d 1
H H16A 0.0696 0.5566 0.5743 0.073 Uiso calc 1
H H16B -0.0473 0.5583 0.5683 0.073 Uiso calc 1
H H16C 0.0217 0.6109 0.5358 0.073 Uiso calc 1
N N21 0.2866(2) 0.67705(19) 0.53534(10) 0.0345(6) Uani d 1
C C22 0.2884(3) 0.6675(2) 0.49411(11) 0.0311(7) Uani d 1
Cl Cl22 0.30603(8) 0.76266(6) 0.46423(3) 0.0463(2) Uani d 1
C C23 0.2803(2) 0.5902(2) 0.47028(11) 0.0297(7) Uani d 1
C C24 0.2724(3) 0.5170(2) 0.49451(11) 0.0312(7) Uani d 1
H H24 0.2675 0.4628 0.4806 0.037 Uiso calc 1
C C24A 0.2716(3) 0.5217(2) 0.54036(11) 0.0302(7) Uani d 1
C C25 0.2632(3) 0.4488(2) 0.56743(12) 0.0359(8) Uani d 1
H H25 0.2604 0.3933 0.5548 0.043 Uiso calc 1
C C26 0.2590(3) 0.4568(3) 0.61136(13) 0.0406(9) Uani d 1
C C27 0.2650(3) 0.5396(3) 0.62980(13) 0.0434(9) Uani d 1
H H27 0.2622 0.5453 0.6603 0.052 Uiso calc 1
C C28 0.2746(3) 0.6112(3) 0.60521(12) 0.0388(8) Uani d 1
H H28 0.2794 0.6660 0.6186 0.047 Uiso calc 1
C C28A 0.2774(3) 0.6041(2) 0.55952(12) 0.0332(7) Uani d 1
C C237 0.2795(3) 0.5903(2) 0.42186(11) 0.0320(7) Uani d 1
H H23A 0.2233 0.6245 0.4110 0.038 Uiso calc 1
H H23B 0.3411 0.6158 0.4106 0.038 Uiso calc 1
O O231 0.2709(2) 0.50396(16) 0.40813(8) 0.0375(6) Uani d 1
C C231 0.2748(3) 0.4863(2) 0.36514(11) 0.0301(7) Uani d 1
C C232 0.2748(3) 0.3993(2) 0.35269(11) 0.0294(7) Uani d 1
C C233 0.2777(3) 0.3806(2) 0.30865(12) 0.0367(8) Uani d 1
H H233 0.2774 0.3223 0.2998 0.044 Uiso calc 1
C C234 0.2811(3) 0.4434(3) 0.27777(12) 0.0392(9) Uani d 1
H H234 0.2836 0.4286 0.2480 0.047 Uiso calc 1
C C235 0.2810(3) 0.5288(3) 0.29027(12) 0.0383(8) Uani d 1
H H235 0.2827 0.5727 0.2690 0.046 Uiso calc 1
C C236 0.2782(3) 0.5503(2) 0.33367(12) 0.0330(7) Uani d 1
H H236 0.2787 0.6090 0.3421 0.040 Uiso calc 1
C C238 0.2727(3) 0.3238(2) 0.38217(12) 0.0331(8) Uani d 1
O O238 0.2553(3) 0.25274(18) 0.36991(10) 0.0546(8) Uani d 1
O O239 0.2936(2) 0.34248(17) 0.42314(8) 0.0417(6) Uani d 1
C C239 0.2981(3) 0.2700(3) 0.45206(13) 0.0485(10) Uani d 1
H H29A 0.3414 0.2260 0.4398 0.073 Uiso calc 1
H H29B 0.2319 0.2462 0.4559 0.073 Uiso calc 1
H H29C 0.3241 0.2885 0.4801 0.073 Uiso calc 1
C C261 0.2477(4) 0.3792(3) 0.64007(14) 0.0528(11) Uani d 1
H H26A 0.3075 0.3716 0.6574 0.079 Uiso calc 1
H H26B 0.2372 0.3281 0.6222 0.079 Uiso calc 1
H H26C 0.1912 0.3873 0.6593 0.079 Uiso calc 1
N N31 0.5271(2) 0.39181(18) 0.44626(9) 0.0282(6) Uani d 1
C C32 0.5293(2) 0.3996(2) 0.40484(10) 0.0272(7) Uani d 1
Cl Cl32 0.53360(8) 0.30319(5) 0.37552(3) 0.0403(2) Uani d 1
C C33 0.5300(2) 0.4771(2) 0.38069(10) 0.0253(6) Uani d 1
C C34 0.5317(2) 0.5512(2) 0.40443(10) 0.0272(7) Uani d 1
H H34 0.5335 0.6052 0.3902 0.033 Uiso calc 1
C C34A 0.5309(3) 0.5474(2) 0.44993(11) 0.0277(7) Uani d 1
C C35 0.5330(3) 0.6216(2) 0.47646(12) 0.0345(8) Uani d 1
H H35 0.5362 0.6766 0.4633 0.041 Uiso calc 1
C C36 0.5305(3) 0.6157(3) 0.52091(12) 0.0387(8) Uani d 1
C C37 0.5264(3) 0.5331(3) 0.53988(11) 0.0401(8) Uani d 1
H H37 0.5248 0.5285 0.5705 0.048 Uiso calc 1
C C38 0.5248(3) 0.4602(3) 0.51574(11) 0.0356(8) Uani d 1
H H38 0.5219 0.4057 0.5295 0.043 Uiso calc 1
C C38A 0.5275(3) 0.4658(2) 0.46987(10) 0.0279(7) Uani d 1
C C337 0.5297(3) 0.4760(2) 0.33200(10) 0.0261(6) Uani d 1
H H33A 0.5895 0.4469 0.3210 0.031 Uiso calc 1
H H33B 0.4711 0.4450 0.3211 0.031 Uiso calc 1
O O331 0.5278(2) 0.56258(14) 0.31813(7) 0.0317(5) Uani d 1
C C331 0.5256(2) 0.5789(2) 0.27513(10) 0.0265(6) Uani d 1
C C332 0.5200(3) 0.6657(2) 0.26216(10) 0.0299(7) Uani d 1
C C333 0.5204(3) 0.6837(2) 0.21809(11) 0.0368(8) Uani d 1
H H333 0.5178 0.7418 0.2089 0.044 Uiso calc 1
C C334 0.5244(3) 0.6196(3) 0.18732(11) 0.0417(9) Uani d 1
H H334 0.5254 0.6336 0.1574 0.050 Uiso calc 1
C C335 0.5269(3) 0.5350(2) 0.20050(11) 0.0372(8) Uani d 1
H H335 0.5282 0.4905 0.1795 0.045 Uiso calc 1
C C336 0.5277(3) 0.5144(2) 0.24398(11) 0.0316(7) Uani d 1
H H336 0.5297 0.4560 0.2527 0.038 Uiso calc 1
C C338 0.5135(3) 0.7414(2) 0.29139(11) 0.0339(7) Uani d 1
O O338 0.4943(3) 0.81240(18) 0.27849(10) 0.0545(8) Uani d 1
O O339 0.5325(2) 0.72473(16) 0.33255(8) 0.0430(6) Uani d 1
C C339 0.5292(4) 0.7983(3) 0.36114(13) 0.0584(12) Uani d 1
H H39A 0.5762 0.8417 0.3511 0.088 Uiso calc 1
H H39B 0.5466 0.7803 0.3905 0.088 Uiso calc 1
H H39C 0.4627 0.8226 0.3611 0.088 Uiso calc 1
C C361 0.5325(4) 0.6949(3) 0.54871(13) 0.0520(11) Uani d 1
H H36A 0.5506 0.7446 0.5310 0.078 Uiso calc 1
H H36B 0.5810 0.6875 0.5719 0.078 Uiso calc 1
H H36C 0.4673 0.7043 0.5614 0.078 Uiso calc 1
N N41 0.7784(2) 0.67216(19) 0.35785(9) 0.0312(6) Uani d 1
C C42 0.7768(2) 0.6643(2) 0.31639(11) 0.0276(7) Uani d 1
Cl Cl42 0.77365(8) 0.76085(5) 0.28715(3) 0.0395(2) Uani d 1
C C43 0.7776(2) 0.5869(2) 0.29224(11) 0.0265(7) Uani d 1
C C44 0.7803(2) 0.5131(2) 0.31580(11) 0.0283(7) Uani d 1
H H44 0.7824 0.4593 0.3014 0.034 Uiso calc 1
C C44A 0.7802(2) 0.5158(2) 0.36136(11) 0.0278(7) Uani d 1
C C45 0.7793(3) 0.4418(2) 0.38798(12) 0.0338(8) Uani d 1
H H45 0.7787 0.3867 0.3749 0.041 Uiso calc 1
C C46 0.7792(3) 0.4481(3) 0.43207(13) 0.0371(9) Uani d 1
C C47 0.7801(3) 0.5302(3) 0.45138(12) 0.0393(9) Uani d 1
H H47 0.7802 0.5347 0.4820 0.047 Uiso calc 1
C C48 0.7811(3) 0.6034(3) 0.42712(12) 0.0371(8) Uani d 1
H H48 0.7825 0.6578 0.4409 0.045 Uiso calc 1
C C48A 0.7799(2) 0.5982(2) 0.38153(10) 0.0284(7) Uani d 1
C C437 0.7759(3) 0.5886(2) 0.24373(10) 0.0287(7) Uani d 1
H H43A 0.7172 0.6200 0.2333 0.034 Uiso calc 1
H H43B 0.8355 0.6176 0.2325 0.034 Uiso calc 1
O O431 0.77309(19) 0.50187(15) 0.22965(8) 0.0334(5) Uani d 1
C C431 0.7656(3) 0.4859(2) 0.18670(11) 0.0294(7) Uani d 1
C C432 0.7540(2) 0.4005(2) 0.17336(11) 0.0314(7) Uani d 1
C C433 0.7493(3) 0.3835(2) 0.12886(12) 0.0388(8) Uani d 1
H H433 0.7435 0.3257 0.1194 0.047 Uiso calc 1
C C434 0.7528(3) 0.4479(3) 0.09854(12) 0.0452(10) Uani d 1
H H434 0.7488 0.4348 0.0686 0.054 Uiso calc 1
C C435 0.7621(3) 0.5321(3) 0.11217(12) 0.0420(9) Uani d 1
H H435 0.7647 0.5770 0.0915 0.050 Uiso calc 1
C C436 0.7678(3) 0.5512(2) 0.15565(12) 0.0353(8) Uani d 1
H H436 0.7732 0.6093 0.1646 0.042 Uiso calc 1
C C438 0.7472(3) 0.3232(2) 0.20179(12) 0.0347(8) Uani d 1
O O438 0.7358(3) 0.25227(18) 0.18788(10) 0.0560(8) Uani d 1
O O439 0.7541(2) 0.33994(16) 0.24416(8) 0.0404(6) Uani d 1
C C439 0.7475(4) 0.2656(3) 0.27155(13) 0.0501(10) Uani d 1
H H49A 0.7496 0.2835 0.3019 0.075 Uiso calc 1
H H49B 0.8030 0.2272 0.2656 0.075 Uiso calc 1
H H49C 0.6856 0.2355 0.2659 0.075 Uiso calc 1
C C461 0.7757(3) 0.3687(3) 0.46052(14) 0.0498(11) Uani d 1
H H46A 0.7075 0.3576 0.4693 0.075 Uiso calc 1
H H46B 0.8163 0.3780 0.4863 0.075 Uiso calc 1
H H46C 0.8009 0.3193 0.4444 0.075 Uiso calc 1

loop_
_atom_site_aniso_label
_atom_site_aniso_U_11
_atom_site_aniso_U_22
_atom_site_aniso_U_33
_atom_site_aniso_U_12
_atom_site_aniso_U_13
_atom_site_aniso_U_23
N11 0.0385(15) 0.0228(13) 0.0289(13) 0.0008(12) -0.0018(12) 0.0024(11)
C12 0.0348(17) 0.0208(15) 0.0324(16) 0.0002(14) -0.0029(14) -0.0009(13)
Cl12 0.0731(6) 0.0208(4) 0.0351(4) -0.0022(4) -0.0056(4) -0.0023(3)
C13 0.0278(15) 0.0240(16) 0.0286(16) 0.0016(13) -0.0003(13) 0.0023(12)
C14 0.0306(16) 0.0225(16) 0.0315(16) -0.0009(13) -0.0002(14) 0.0040(13)
C14A 0.0254(15) 0.0247(16) 0.0345(17) -0.0018(13) -0.0005(13) -0.0019(13)
C15 0.0321(17) 0.0271(17) 0.0404(19) 0.0011(14) 0.0004(15) -0.0037(14)
C16 0.0306(17) 0.040(2) 0.039(2) -0.0001(16) -0.0027(15) -0.0103(16)
C17 0.0402(19) 0.048(2) 0.0259(16) -0.0039(18) -0.0017(15) -0.0029(15)
C18 0.0391(19) 0.0345(18) 0.0309(17) -0.0009(16) -0.0023(15) 0.0030(15)
C18A 0.0266(16) 0.0276(16) 0.0329(17) -0.0010(13) -0.0019(13) 0.0001(14)
C137 0.0413(18) 0.0206(15) 0.0287(16) 0.0009(14) -0.0029(14) 0.0027(13)
O131 0.0548(15) 0.0209(11) 0.0282(12) 0.0041(11) -0.0016(11) 0.0038(9)
C131 0.0296(16) 0.0256(16) 0.0279(16) 0.0039(13) 0.0008(13) 0.0048(13)
C132 0.0284(16) 0.0270(17) 0.0298(17) 0.0045(14) 0.0011(13) 0.0042(13)
C133 0.0373(18) 0.0323(18) 0.0316(18) 0.0075(15) 0.0034(15) 0.0107(14)
C134 0.049(2) 0.046(2) 0.0266(17) 0.0104(19) 0.0010(16) 0.0043(16)
C135 0.049(2) 0.0355(19) 0.0326(18) 0.0083(17) -0.0029(16) -0.0056(15)
C136 0.044(2) 0.0251(17) 0.0359(18) 0.0066(15) 0.0004(15) -0.0002(14)
C138 0.0357(18) 0.0251(17) 0.0345(17) 0.0045(14) -0.0010(14) 0.0045(14)
O138 0.108(3) 0.0250(14) 0.0440(16) 0.0015(16) -0.0068(17) 0.0038(12)
O139 0.0511(15) 0.0257(12) 0.0318(12) -0.0007(11) -0.0024(11) -0.0004(10)
C139 0.053(2) 0.0323(19) 0.0382(19) -0.0024(18) -0.0049(17) -0.0082(16)
C161 0.054(2) 0.049(2) 0.044(2) 0.003(2) 0.0007(19) -0.0149(19)
N21 0.0440(17) 0.0262(15) 0.0332(15) 0.0035(13) -0.0030(13) -0.0036(12)
C22 0.0377(18) 0.0238(16) 0.0318(17) 0.0025(14) -0.0026(13) 0.0006(14)
Cl22 0.0791(7) 0.0235(4) 0.0363(4) 0.0029(4) -0.0059(4) 0.0019(4)
C23 0.0307(16) 0.0286(17) 0.0297(17) 0.0046(14) -0.0027(13) -0.0045(14)
C24 0.0332(17) 0.0237(16) 0.0366(19) 0.0004(14) -0.0022(14) -0.0045(14)
C24A 0.0281(16) 0.0295(17) 0.0330(18) -0.0005(14) -0.0010(14) -0.0025(14)
C25 0.0371(19) 0.0314(18) 0.039(2) -0.0024(15) -0.0011(15) 0.0001(15)
C26 0.040(2) 0.045(2) 0.037(2) -0.0038(17) -0.0008(16) 0.0092(17)
C27 0.046(2) 0.054(2) 0.0295(18) -0.0019(19) -0.0019(16) -0.0007(17)
C28 0.048(2) 0.039(2) 0.0296(18) 0.0000(17) -0.0002(16) -0.0060(15)
C28A 0.0322(17) 0.0314(18) 0.0359(18) 0.0022(15) -0.0013(14) -0.0021(15)
C237 0.0403(19) 0.0230(16) 0.0328(18) 0.0032(14) -0.0021(14) -0.0036(14)
O231 0.0597(16) 0.0244(12) 0.0285(13) -0.0032(11) 0.0045(11) -0.0034(10)
C231 0.0297(16) 0.0290(17) 0.0316(18) -0.0023(14) -0.0020(13) -0.0035(13)
C232 0.0286(16) 0.0276(17) 0.0321(17) -0.0028(14) -0.0032(13) -0.0032(14)
C233 0.042(2) 0.0306(18) 0.0378(19) -0.0064(16) -0.0020(16) -0.0099(15)
C234 0.048(2) 0.043(2) 0.0268(18) -0.0062(18) -0.0065(15) -0.0023(16)
C235 0.041(2) 0.040(2) 0.0338(19) 0.0003(16) -0.0053(15) 0.0082(16)
C236 0.0348(18) 0.0275(17) 0.0368(19) 0.0012(14) -0.0039(15) 0.0011(14)
C238 0.0301(16) 0.0297(18) 0.039(2) -0.0025(14) 0.0013(14) -0.0053(15)
O238 0.088(2) 0.0271(14) 0.0490(17) -0.0156(14) -0.0052(15) -0.0007(13)
O239 0.0632(18) 0.0287(13) 0.0330(13) 0.0012(12) -0.0076(12) 0.0028(11)
C239 0.065(3) 0.036(2) 0.045(2) 0.0049(19) -0.0081(19) 0.0128(18)
C261 0.061(3) 0.049(3) 0.048(2) -0.005(2) 0.001(2) 0.015(2)
N31 0.0335(14) 0.0237(14) 0.0274(13) -0.0006(12) -0.0016(11) 0.0024(11)
C32 0.0324(16) 0.0188(15) 0.0302(16) -0.0016(13) -0.0026(14) -0.0014(13)
Cl32 0.0723(6) 0.0187(4) 0.0299(4) -0.0005(4) -0.0027(4) -0.0015(3)
C33 0.0249(14) 0.0211(15) 0.0300(16) 0.0011(12) 0.0012(13) 0.0023(13)
C34 0.0304(16) 0.0203(15) 0.0308(16) 0.0017(13) 0.0005(14) 0.0026(12)
C34A 0.0262(16) 0.0268(17) 0.0300(17) 0.0016(13) -0.0013(13) -0.0033(13)
C35 0.0377(18) 0.0281(17) 0.0377(19) 0.0022(15) -0.0022(15) -0.0068(15)
C36 0.0371(19) 0.043(2) 0.0364(19) 0.0025(17) -0.0052(15) -0.0114(16)
C37 0.042(2) 0.053(2) 0.0261(17) 0.0016(18) -0.0019(16) -0.0059(16)
C38 0.0412(19) 0.039(2) 0.0270(17) 0.0004(17) -0.0025(15) 0.0027(15)
C38A 0.0277(16) 0.0291(17) 0.0268(16) -0.0011(13) -0.0015(13) 0.0023(13)
C337 0.0336(16) 0.0178(14) 0.0268(16) 0.0008(13) 0.0005(13) 0.0026(12)
O331 0.0517(14) 0.0184(11) 0.0251(11) -0.0017(11) 0.0010(11) 0.0016(9)
C331 0.0296(15) 0.0244(16) 0.0254(15) -0.0011(13) -0.0001(13) 0.0033(12)
C332 0.0324(17) 0.0255(16) 0.0319(17) 0.0009(14) -0.0019(14) 0.0021(13)
C333 0.045(2) 0.0304(18) 0.0345(18) 0.0046(16) -0.0043(16) 0.0113(14)
C334 0.055(2) 0.045(2) 0.0244(16) 0.007(2) -0.0042(16) 0.0058(16)
C335 0.045(2) 0.038(2) 0.0295(17) 0.0029(17) -0.0036(16) -0.0040(15)
C336 0.0418(19) 0.0226(16) 0.0304(17) -0.0010(15) 0.0016(15) 0.0016(13)
C338 0.0391(19) 0.0221(16) 0.0406(18) 0.0006(15) -0.0016(15) 0.0046(14)
O338 0.087(2) 0.0234(14) 0.0528(17) 0.0118(14) -0.0069(16) 0.0045(12)
O339 0.0746(19) 0.0206(12) 0.0338(13) 0.0021(12) -0.0089(13) -0.0035(10)
C339 0.100(4) 0.028(2) 0.047(2) 0.004(2) -0.007(2) -0.0121(18)
C361 0.057(3) 0.054(3) 0.045(2) 0.003(2) -0.003(2) -0.023(2)
N41 0.0366(16) 0.0262(14) 0.0308(14) -0.0005(12) -0.0009(12) -0.0026(12)
C42 0.0324(17) 0.0205(15) 0.0298(16) -0.0022(13) -0.0016(13) 0.0015(13)
Cl42 0.0676(6) 0.0203(4) 0.0306(4) -0.0046(4) -0.0026(4) 0.0015(3)
C43 0.0280(16) 0.0233(16) 0.0281(16) -0.0012(13) -0.0007(13) 0.0007(13)
C44 0.0307(16) 0.0229(16) 0.0313(17) 0.0003(13) -0.0012(13) -0.0051(13)
C44A 0.0241(16) 0.0280(17) 0.0314(17) 0.0011(13) -0.0001(13) 0.0028(14)
C45 0.0330(18) 0.0291(18) 0.039(2) 0.0034(15) -0.0007(15) 0.0065(15)
C46 0.0259(17) 0.047(2) 0.039(2) 0.0050(16) -0.0011(15) 0.0125(17)
C47 0.040(2) 0.052(2) 0.0260(17) 0.0009(17) -0.0003(15) 0.0090(16)
C48 0.041(2) 0.039(2) 0.0312(18) 0.0008(16) -0.0028(15) -0.0050(16)
C48A 0.0274(16) 0.0318(17) 0.0260(16) -0.0013(13) 0.0010(12) 0.0002(14)
C437 0.0382(18) 0.0207(15) 0.0270(16) 0.0016(14) 0.0001(13) -0.0025(13)
O431 0.0513(15) 0.0210(12) 0.0278(12) 0.0010(11) -0.0005(11) -0.0040(9)
C431 0.0322(17) 0.0278(17) 0.0282(16) 0.0004(14) 0.0012(13) -0.0039(13)
C432 0.0329(18) 0.0305(18) 0.0307(17) -0.0020(14) 0.0026(13) -0.0029(14)
C433 0.049(2) 0.0322(18) 0.0356(19) -0.0055(16) 0.0025(16) -0.0107(16)
C434 0.061(3) 0.048(2) 0.0262(18) -0.004(2) 0.0002(17) -0.0078(16)
C435 0.056(2) 0.041(2) 0.0294(19) 0.0004(19) 0.0032(17) 0.0040(16)
C436 0.043(2) 0.0286(17) 0.0338(19) -0.0036(16) 0.0031(15) -0.0020(15)
C438 0.0402(19) 0.0263(18) 0.0376(19) 0.0000(15) -0.0007(14) -0.0065(14)
O438 0.092(2) 0.0269(14) 0.0488(17) -0.0053(15) -0.0008(15) -0.0079(13)
O439 0.0629(17) 0.0251(12) 0.0332(13) -0.0066(11) -0.0010(12) 0.0014(10)
C439 0.078(3) 0.0304(19) 0.042(2) -0.007(2) -0.002(2) 0.0069(17)
C461 0.046(2) 0.059(3) 0.045(2) 0.007(2) -0.0015(19) 0.026(2)

loop_
_atom_type_symbol
_atom_type_description
_atom_type_scat_dispersion_real
_atom_type_scat_dispersion_imag
_atom_type_scat_source
C C 0.0181 0.0091 'International Tables Vol C Tables 4.2.6.8 and 6.1.1.4'
H H 0.0000 0.0000 'International Tables Vol C Tables 4.2.6.8 and 6.1.1.4'
N N 0.0311 0.0180 'International Tables Vol C Tables 4.2.6.8 and 6.1.1.4'
O O 0.0492 0.0322 'International Tables Vol C Tables 4.2.6.8 and 6.1.1.4'
Cl Cl 0.3639 0.7018 'International Tables Vol C Tables 4.2.6.8 and 6.1.1.4'

loop_
_geom_angle_atom_site_label_1
_geom_angle_atom_site_label_2
_geom_angle_atom_site_label_3
_geom_angle
C12 N11 C18A 116.9(3)
N11 C12 C13 127.0(3)
N11 C12 Cl12 115.4(3)
C13 C12 Cl12 117.6(2)
C14 C13 C12 116.1(3)
C14 C13 C137 123.2(3)
C12 C13 C137 120.7(3)
C13 C14 C14A 120.0(3)
C13 C14 H14 120.0
C14A C14 H14 120.0
C14 C14A C18A 118.2(3)
C14 C14A C15 123.1(3)
C18A C14A C15 118.7(3)
C16 C15 C14A 121.4(3)
C16 C15 H15 119.3
C14A C15 H15 119.3
C15 C16 C17 118.8(3)
C15 C16 C161 121.8(4)
C17 C16 C161 119.4(3)
C18 C17 C16 121.4(3)
C18 C17 H17 119.3
C16 C17 H17 119.3
C17 C18 C18A 119.9(3)
C17 C18 H18 120.0
C18A C18 H18 120.0
N11 C18A C18 118.5(3)
N11 C18A C14A 121.8(3)
C18 C18A C14A 119.7(3)
O131 C137 C13 107.4(3)
O131 C137 H13A 110.2
C13 C137 H13A 110.2
O131 C137 H13B 110.2
C13 C137 H13B 110.2
H13A C137 H13B 108.5
C131 O131 C137 117.9(2)
O131 C131 C136 122.4(3)
O131 C131 C132 117.6(3)
C136 C131 C132 120.0(3)
C133 C132 C131 117.8(3)
C133 C132 C138 115.4(3)
C131 C132 C138 126.8(3)
C134 C133 C132 122.1(3)
C134 C133 H133 119.0
C132 C133 H133 119.0
C133 C134 C135 119.2(3)
C133 C134 H134 120.4
C135 C134 H134 120.4
C136 C135 C134 120.4(3)
C136 C135 H135 119.8
C134 C135 H135 119.8
C135 C136 C131 120.5(3)
C135 C136 H136 119.8
C131 C136 H136 119.8
O138 C138 O139 121.7(3)
O138 C138 C132 122.6(3)
O139 C138 C132 115.6(3)
C138 O139 C139 115.4(3)
O139 C139 H19A 109.5
O139 C139 H19B 109.5
H19A C139 H19B 109.5
O139 C139 H19C 109.5
H19A C139 H19C 109.5
H19B C139 H19C 109.5
C16 C161 H16A 109.5
C16 C161 H16B 109.5
H16A C161 H16B 109.5
C16 C161 H16C 109.5
H16A C161 H16C 109.5
H16B C161 H16C 109.5
C22 N21 C28A 116.7(3)
N21 C22 C23 127.9(3)
N21 C22 Cl22 115.2(3)
C23 C22 Cl22 116.9(3)
C24 C23 C22 115.5(3)
C24 C23 C237 123.2(3)
C22 C23 C237 121.3(3)
C23 C24 C24A 120.3(3)
C23 C24 H24 119.8
C24A C24 H24 119.8
C25 C24A C28A 119.0(3)
C25 C24A C24 123.4(3)
C28A C24A C24 117.6(3)
C26 C25 C24A 121.3(4)
C26 C25 H25 119.4
C24A C25 H25 119.4
C25 C26 C27 118.8(4)
C25 C26 C261 121.1(4)
C27 C26 C261 120.0(4)
C28 C27 C26 122.0(4)
C28 C27 H27 119.0
C26 C27 H27 119.0
C27 C28 C28A 119.8(4)
C27 C28 H28 120.1
C28A C28 H28 120.1
N21 C28A C24A 122.0(3)
N21 C28A C28 118.9(3)
C24A C28A C28 119.1(3)
O231 C237 C23 107.4(3)
O231 C237 H23A 110.2
C23 C237 H23A 110.2
O231 C237 H23B 110.2
C23 C237 H23B 110.2
H23A C237 H23B 108.5
C231 O231 C237 118.9(3)
O231 C231 C236 122.7(3)
O231 C231 C232 117.5(3)
C236 C231 C232 119.8(3)
C233 C232 C231 117.9(3)
C233 C232 C238 115.7(3)
C231 C232 C238 126.3(3)
C234 C233 C232 122.2(4)
C234 C233 H233 118.9
C232 C233 H233 118.9
C233 C234 C235 119.5(3)
C233 C234 H234 120.3
C235 C234 H234 120.3
C236 C235 C234 120.2(3)
C236 C235 H235 119.9
C234 C235 H235 119.9
C235 C236 C231 120.3(3)
C235 C236 H236 119.8
C231 C236 H236 119.8
O238 C238 O239 123.2(4)
O238 C238 C232 122.8(3)
O239 C238 C232 114.0(3)
C238 O239 C239 115.4(3)
O239 C239 H29A 109.5
O239 C239 H29B 109.5
H29A C239 H29B 109.5
O239 C239 H29C 109.5
H29A C239 H29C 109.5
H29B C239 H29C 109.5
C26 C261 H26A 109.5
C26 C261 H26B 109.5
H26A C261 H26B 109.5
C26 C261 H26C 109.5
H26A C261 H26C 109.5
H26B C261 H26C 109.5
C32 N31 C38A 116.9(3)
N31 C32 C33 127.2(3)
N31 C32 Cl32 115.7(2)
C33 C32 Cl32 117.1(2)
C34 C33 C32 115.8(3)
C34 C33 C337 123.1(3)
C32 C33 C337 121.1(3)
C33 C34 C34A 120.0(3)
C33 C34 H34 120.0
C34A C34 H34 120.0
C34 C34A C38A 118.3(3)
C34 C34A C35 123.0(3)
C38A C34A C35 118.8(3)
C36 C35 C34A 121.5(3)
C36 C35 H35 119.3
C34A C35 H35 119.3
C35 C36 C37 118.4(3)
C35 C36 C361 120.9(4)
C37 C36 C361 120.6(3)
C38 C37 C36 122.2(3)
C38 C37 H37 118.9
C36 C37 H37 118.9
C37 C38 C38A 119.7(4)
C37 C38 H38 120.1
C38A C38 H38 120.1
N31 C38A C34A 121.8(3)
N31 C38A C38 118.8(3)
C34A C38A C38 119.4(3)
O331 C337 C33 107.0(3)
O331 C337 H33A 110.3
C33 C337 H33A 110.3
O331 C337 H33B 110.3
C33 C337 H33B 110.3
H33A C337 H33B 108.6
C331 O331 C337 118.5(2)
O331 C331 C336 122.9(3)
O331 C331 C332 117.4(3)
C336 C331 C332 119.7(3)
C333 C332 C331 118.1(3)
C333 C332 C338 115.9(3)
C331 C332 C338 126.1(3)
C334 C333 C332 122.0(3)
C334 C333 H333 119.0
C332 C333 H333 119.0
C335 C334 C333 119.2(3)
C335 C334 H334 120.4
C333 C334 H334 120.4
C334 C335 C336 120.6(3)
C334 C335 H335 119.7
C336 C335 H335 119.7
C335 C336 C331 120.3(3)
C335 C336 H336 119.8
C331 C336 H336 119.8
O338 C338 O339 122.7(3)
O338 C338 C332 122.6(3)
O339 C338 C332 114.6(3)
C338 O339 C339 115.2(3)
O339 C339 H39A 109.5
O339 C339 H39B 109.5
H39A C339 H39B 109.5
O339 C339 H39C 109.5
H39A C339 H39C 109.5
H39B C339 H39C 109.5
C36 C361 H36A 109.5
C36 C361 H36B 109.5
H36A C361 H36B 109.5
C36 C361 H36C 109.5
H36A C361 H36C 109.5
H36B C361 H36C 109.5
C42 N41 C48A 117.0(3)
N41 C42 C43 127.2(3)
N41 C42 Cl42 115.6(3)
C43 C42 Cl42 117.2(2)
C44 C43 C42 115.9(3)
C44 C43 C437 123.4(3)
C42 C43 C437 120.7(3)
C43 C44 C44A 120.6(3)
C43 C44 H44 119.7
C44A C44 H44 119.7
C44 C44A C45 123.8(3)
C44 C44A C48A 117.6(3)
C45 C44A C48A 118.5(3)
C46 C45 C44A 121.5(4)
C46 C45 H45 119.3
C44A C45 H45 119.3
C45 C46 C47 119.1(3)
C45 C46 C461 121.4(4)
C47 C46 C461 119.5(4)
C48 C47 C46 121.6(3)
C48 C47 H47 119.2
C46 C47 H47 119.2
C47 C48 C48A 120.1(4)
C47 C48 H48 119.9
C48A C48 H48 119.9
N41 C48A C48 119.2(3)
N41 C48A C44A 121.7(3)
C48 C48A C44A 119.1(3)
O431 C437 C43 106.8(3)
O431 C437 H43A 110.4
C43 C437 H43A 110.4
O431 C437 H43B 110.4
C43 C437 H43B 110.4
H43A C437 H43B 108.6
C431 O431 C437 118.5(3)
O431 C431 C436 122.6(3)
O431 C431 C432 118.1(3)
C436 C431 C432 119.4(3)
C431 C432 C433 118.2(3)
C431 C432 C438 126.8(3)
C433 C432 C438 115.0(3)
C434 C433 C432 122.0(3)
C434 C433 H433 119.0
C432 C433 H433 119.0
C433 C434 C435 119.2(3)
C433 C434 H434 120.4
C435 C434 H434 120.4
C436 C435 C434 120.5(4)
C436 C435 H435 119.8
C434 C435 H435 119.8
C435 C436 C431 120.7(3)
C435 C436 H436 119.6
C431 C436 H436 119.6
O438 C438 O439 122.7(4)
O438 C438 C432 122.8(3)
O439 C438 C432 114.5(3)
C438 O439 C439 114.6(3)
O439 C439 H49A 109.5
O439 C439 H49B 109.5
H49A C439 H49B 109.5
O439 C439 H49C 109.5
H49A C439 H49C 109.5
H49B C439 H49C 109.5
C46 C461 H46A 109.5
C46 C461 H46B 109.5
H46A C461 H46B 109.5
C46 C461 H46C 109.5
H46A C461 H46C 109.5
H46B C461 H46C 109.5

loop_
_geom_bond_atom_site_label_1
_geom_bond_atom_site_label_2
_geom_bond_distance
N11 C12 1.292(4)
N11 C18A 1.373(4)
C12 C13 1.412(4)
C12 Cl12 1.752(3)
C13 C14 1.375(4)
C13 C137 1.507(4)
C14 C14A 1.408(4)
C14 H14 0.9500
C14A C18A 1.414(5)
C14A C15 1.421(5)
C15 C16 1.369(5)
C15 H15 0.9500
C16 C17 1.421(6)
C16 C161 1.505(5)
C17 C18 1.370(5)
C17 H17 0.9500
C18 C18A 1.411(5)
C18 H18 0.9500
C137 O131 1.419(4)
C137 H13A 0.9900
C137 H13B 0.9900
O131 C131 1.365(4)
C131 C136 1.391(5)
C131 C132 1.408(5)
C132 C133 1.395(4)
C132 C138 1.486(5)
C133 C134 1.378(5)
C133 H133 0.9500
C134 C135 1.386(6)
C134 H134 0.9500
C135 C136 1.379(5)
C135 H135 0.9500
C136 H136 0.9500
C138 O138 1.205(4)
C138 O139 1.331(4)
O139 C139 1.437(4)
C139 H19A 0.9800
C139 H19B 0.9800
C139 H19C 0.9800
C161 H16A 0.9800
C161 H16B 0.9800
C161 H16C 0.9800
N21 C22 1.284(4)
N21 C28A 1.367(5)
C22 C23 1.417(5)
C22 Cl22 1.764(4)
C23 C24 1.369(5)
C23 C237 1.498(5)
C24 C24A 1.420(5)
C24 H24 0.9500
C24A C25 1.415(5)
C24A C28A 1.418(5)
C25 C26 1.366(5)
C25 H25 0.9500
C26 C27 1.413(6)
C26 C261 1.509(5)
C27 C28 1.357(6)
C27 H27 0.9500
C28 C28A 1.419(5)
C28 H28 0.9500
C237 O231 1.416(4)
C237 H23A 0.9900
C237 H23B 0.9900
O231 C231 1.359(4)
C231 C236 1.395(5)
C231 C232 1.409(5)
C232 C233 1.394(5)
C232 C238 1.489(5)
C233 C234 1.368(5)
C233 H233 0.9500
C234 C235 1.386(6)
C234 H234 0.9500
C235 C236 1.384(5)
C235 H235 0.9500
C236 H236 0.9500
C238 O238 1.195(4)
C238 O239 1.331(4)
O239 C239 1.443(4)
C239 H29A 0.9800
C239 H29B 0.9800
C239 H29C 0.9800
C261 H26A 0.9800
C261 H26B 0.9800
C261 H26C 0.9800
N31 C32 1.287(4)
N31 C38A 1.365(4)
C32 C33 1.420(4)
C32 Cl32 1.756(3)
C33 C34 1.369(4)
C33 C337 1.507(4)
C34 C34A 1.409(4)
C34 H34 0.9500
C34A C38A 1.415(5)
C34A C35 1.418(5)
C35 C36 1.379(5)
C35 H35 0.9500
C36 C37 1.415(6)
C36 C361 1.506(5)
C37 C38 1.360(5)
C37 H37 0.9500
C38 C38A 1.422(5)
C38 H38 0.9500
C337 O331 1.417(4)
C337 H33A 0.9900
C337 H33B 0.9900
O331 C331 1.355(4)
C331 C336 1.393(5)
C331 C332 1.413(4)
C332 C333 1.392(5)
C332 C338 1.489(5)
C333 C334 1.380(5)
C333 H333 0.9500
C334 C335 1.380(5)
C334 H334 0.9500
C335 C336 1.383(5)
C335 H335 0.9500
C336 H336 0.9500
C338 O338 1.205(5)
C338 O339 1.325(4)
O339 C339 1.448(4)
C339 H39A 0.9800
C339 H39B 0.9800
C339 H39C 0.9800
C361 H36A 0.9800
C361 H36B 0.9800
C361 H36C 0.9800
N41 C42 1.289(4)
N41 C48A 1.366(4)
C42 C43 1.419(5)
C42 Cl42 1.757(3)
C43 C44 1.362(5)
C43 C437 1.501(4)
C44 C44A 1.410(5)
C44 H44 0.9500
C44A C45 1.417(5)
C44A C48A 1.429(5)
C45 C46 1.368(5)
C45 H45 0.9500
C46 C47 1.413(6)
C46 C461 1.519(5)
C47 C48 1.365(5)
C47 H47 0.9500
C48 C48A 1.413(5)
C48 H48 0.9500
C437 O431 1.421(4)
C437 H43A 0.9900
C437 H43B 0.9900
O431 C431 1.356(4)
C431 C436 1.400(5)
C431 C432 1.403(5)
C432 C433 1.404(5)
C432 C438 1.494(5)
C433 C434 1.375(6)
C433 H433 0.9500
C434 C435 1.384(6)
C434 H434 0.9500
C435 C436 1.380(5)
C435 H435 0.9500
C436 H436 0.9500
C438 O438 1.196(5)
C438 O439 1.340(4)
O439 C439 1.438(4)
C439 H49A 0.9800
C439 H49B 0.9800
C439 H49C 0.9800
C461 H46A 0.9800
C461 H46B 0.9800
C461 H46C 0.9800

loop_
_geom_hbond_atom_site_label_D
_geom_hbond_atom_site_label_H
_geom_hbond_atom_site_label_A
_geom_hbond_site_symmetry_A
_geom_hbond_distance_DH
_geom_hbond_distance_HA
_geom_hbond_distance_DA
_geom_hbond_angle_DHA
_geom_hbond_publ_flag
C28 H28 N41 3_466 0.95 2.63 3.565(5) 169 no
C136 H136 O138 4_545 0.95 2.50 3.261(4) 137 no
C236 H236 O438 4_655 0.95 2.43 3.223(4) 141 no
C336 H336 O338 4_645 0.95 2.46 3.238(4) 139 no
C436 H436 O238 4_655 0.95 2.51 3.254(4) 136 no
C337 H33B Cg1 . 0.99 2.64 3.441(4) 138 no
C437 H43A Cg2 . 0.99 2.64 3.446(4) 138 no

loop_
_geom_torsion_atom_site_label_1
_geom_torsion_atom_site_label_2
_geom_torsion_atom_site_label_3
_geom_torsion_atom_site_label_4
_geom_torsion
C18A N11 C12 C13 1.6(6)
C18A N11 C12 Cl12 -178.1(2)
N11 C12 C13 C14 -1.1(5)
Cl12 C12 C13 C14 178.6(3)
N11 C12 C13 C137 179.3(3)
Cl12 C12 C13 C137 -1.1(5)
C12 C13 C14 C14A -0.9(5)
C137 C13 C14 C14A 178.8(3)
C13 C14 C14A C18A 2.1(5)
C13 C14 C14A C15 -175.6(3)
C14 C14A C15 C16 176.9(4)
C18A C14A C15 C16 -0.7(5)
C14A C15 C16 C17 1.9(6)
C14A C15 C16 C161 -178.9(3)
C15 C16 C17 C18 -1.5(6)
C161 C16 C17 C18 179.3(4)
C16 C17 C18 C18A -0.1(6)
C12 N11 C18A C18 176.9(3)
C12 N11 C18A C14A -0.2(5)
C17 C18 C18A N11 -175.8(3)
C17 C18 C18A C14A 1.3(5)
C14 C14A C18A N11 -1.6(5)
C15 C14A C18A N11 176.2(3)
C14 C14A C18A C18 -178.6(3)
C15 C14A C18A C18 -0.9(5)
C14 C13 C137 O131 0.9(5)
C12 C13 C137 O131 -179.4(3)
C13 C137 O131 C131 177.2(3)
C137 O131 C131 C136 3.5(5)
C137 O131 C131 C132 -176.5(3)
O131 C131 C132 C133 179.1(3)
C136 C131 C132 C133 -0.9(5)
O131 C131 C132 C138 -1.9(5)
C136 C131 C132 C138 178.1(3)
C131 C132 C133 C134 0.6(6)
C138 C132 C133 C134 -178.6(3)
C132 C133 C134 C135 0.3(6)
C133 C134 C135 C136 -0.9(6)
C134 C135 C136 C131 0.5(6)
O131 C131 C136 C135 -179.6(3)
C132 C131 C136 C135 0.4(6)
C133 C132 C138 O138 1.6(6)
C131 C132 C138 O138 -177.5(4)
C133 C132 C138 O139 -178.1(3)
C131 C132 C138 O139 2.8(6)
O138 C138 O139 C139 -0.5(6)
C132 C138 O139 C139 179.2(3)
C28A N21 C22 C23 1.2(6)
C28A N21 C22 Cl22 -177.2(3)
N21 C22 C23 C24 -2.1(5)
Cl22 C22 C23 C24 176.4(3)
N21 C22 C23 C237 177.4(3)
Cl22 C22 C23 C237 -4.2(4)
C22 C23 C24 C24A 0.7(5)
C237 C23 C24 C24A -178.7(3)
C23 C24 C24A C25 179.7(3)
C23 C24 C24A C28A 1.1(5)
C28A C24A C25 C26 1.0(5)
C24 C24A C25 C26 -177.5(4)
C24A C25 C26 C27 -1.1(6)
C24A C25 C26 C261 178.6(4)
C25 C26 C27 C28 0.1(6)
C261 C26 C27 C28 -179.6(4)
C26 C27 C28 C28A 0.9(6)
C22 N21 C28A C24A 1.0(5)
C22 N21 C28A C28 -179.7(3)
C25 C24A C28A N21 179.3(3)
C24 C24A C28A N21 -2.1(5)
C25 C24A C28A C28 0.0(5)
C24 C24A C28A C28 178.6(3)
C27 C28 C28A N21 179.7(4)
C27 C28 C28A C24A -1.0(6)
C24 C23 C237 O231 -0.8(5)
C22 C23 C237 O231 179.8(3)
C23 C237 O231 C231 -175.9(3)
C237 O231 C231 C236 -5.8(5)
C237 O231 C231 C232 174.5(3)
O231 C231 C232 C233 179.3(3)
C236 C231 C232 C233 -0.3(5)
O231 C231 C232 C238 -1.2(5)
C236 C231 C232 C238 179.2(3)
C231 C232 C233 C234 0.3(6)
C238 C232 C233 C234 -179.2(3)
C232 C233 C234 C235 -0.5(6)
C233 C234 C235 C236 0.6(6)
C234 C235 C236 C231 -0.5(6)
O231 C231 C236 C235 -179.2(3)
C232 C231 C236 C235 0.4(5)
C233 C232 C238 O238 -14.2(5)
C231 C232 C238 O238 166.4(4)
C233 C232 C238 O239 164.7(3)
C231 C232 C238 O239 -14.8(5)
O238 C238 O239 C239 2.5(6)
C232 C238 O239 C239 -176.4(3)
C38A N31 C32 C33 -1.5(5)
C38A N31 C32 Cl32 177.6(2)
N31 C32 C33 C34 2.3(5)
Cl32 C32 C33 C34 -176.7(3)
N31 C32 C33 C337 -178.2(3)
Cl32 C32 C33 C337 2.8(4)
C32 C33 C34 C34A -1.1(5)
C337 C33 C34 C34A 179.4(3)
C33 C34 C34A C38A -0.5(5)
C33 C34 C34A C35 179.8(3)
C34 C34A C35 C36 178.9(3)
C38A C34A C35 C36 -0.8(6)
C34A C35 C36 C37 0.4(6)
C34A C35 C36 C361 -179.9(4)
C35 C36 C37 C38 -0.1(6)
C361 C36 C37 C38 -179.8(4)
C36 C37 C38 C38A 0.2(6)
C32 N31 C38A C34A -0.4(5)
C32 N31 C38A C38 179.8(3)
C34 C34A C38A N31 1.4(5)
C35 C34A C38A N31 -178.9(3)
C34 C34A C38A C38 -178.9(3)
C35 C34A C38A C38 0.9(5)
C37 C38 C38A N31 179.2(3)
C37 C38 C38A C34A -0.6(6)
C34 C33 C337 O331 -2.1(4)
C32 C33 C337 O331 178.4(3)
C33 C337 O331 C331 -178.9(3)
C337 O331 C331 C336 -1.8(5)
C337 O331 C331 C332 177.7(3)
O331 C331 C332 C333 178.2(3)
C336 C331 C332 C333 -2.3(5)
O331 C331 C332 C338 -1.8(5)
C336 C331 C332 C338 177.7(3)
C331 C332 C333 C334 1.1(6)
C338 C332 C333 C334 -178.9(4)
C332 C333 C334 C335 0.8(6)
C333 C334 C335 C336 -1.5(6)
C334 C335 C336 C331 0.2(6)
O331 C331 C336 C335 -178.9(3)
C332 C331 C336 C335 1.7(5)
C333 C332 C338 O338 11.3(6)
C331 C332 C338 O338 -168.7(4)
C333 C332 C338 O339 -167.4(3)
C331 C332 C338 O339 12.7(5)
O338 C338 O339 C339 -0.3(6)
C332 C338 O339 C339 178.3(4)
C48A N41 C42 C43 -0.9(5)
C48A N41 C42 Cl42 179.4(2)
N41 C42 C43 C44 0.0(5)
Cl42 C42 C43 C44 179.8(3)
N41 C42 C43 C437 -179.7(3)
Cl42 C42 C43 C437 0.1(4)
C42 C43 C44 C44A 1.3(5)
C437 C43 C44 C44A -179.0(3)
C43 C44 C44A C45 177.5(3)
C43 C44 C44A C48A -1.7(5)
C44 C44A C45 C46 -180.0(3)
C48A C44A C45 C46 -0.8(5)
C44A C45 C46 C47 -0.1(6)
C44A C45 C46 C461 178.5(3)
C45 C46 C47 C48 0.1(6)
C461 C46 C47 C48 -178.5(4)
C46 C47 C48 C48A 0.8(6)
C42 N41 C48A C48 -179.6(3)
C42 N41 C48A C44A 0.4(5)
C47 C48 C48A N41 178.4(3)
C47 C48 C48A C44A -1.6(5)
C44 C44A C48A N41 0.8(5)
C45 C44A C48A N41 -178.4(3)
C44 C44A C48A C48 -179.2(3)
C45 C44A C48A C48 1.6(5)
C44 C43 C437 O431 2.7(5)
C42 C43 C437 O431 -177.6(3)
C43 C437 O431 C431 176.4(3)
C437 O431 C431 C436 4.8(5)
C437 O431 C431 C432 -174.4(3)
O431 C431 C432 C433 -178.1(3)
C436 C431 C432 C433 2.7(5)
O431 C431 C432 C438 1.1(5)
C436 C431 C432 C438 -178.1(3)
C431 C432 C433 C434 -1.9(6)
C438 C432 C433 C434 178.8(4)
C432 C433 C434 C435 0.6(6)
C433 C434 C435 C436 -0.1(7)
C434 C435 C436 C431 0.9(6)
O431 C431 C436 C435 178.5(4)
C432 C431 C436 C435 -2.3(6)
C431 C432 C438 O438 178.9(4)
C433 C432 C438 O438 -1.9(6)
C431 C432 C438 O439 -0.7(5)
C433 C432 C438 O439 178.5(3)
O438 C438 O439 C439 0.4(6)
C432 C438 O439 C439 -180.0(3)

_cod_database_fobs_code 2240588
